data_7105015
loop_
_publ_author_name
'Szymczak, Nathaniel K'
'Berben, Louise A'
'Peters, Jonas C'

_publ_section_title
;
 Redox rich dicobalt macrocycles as templates for multi-electron
 transformations.
;
_journal_issue 44
_journal_name_full 'Chemical communications (Cambridge, England)'
_journal_page_first 6729
_journal_page_last 6731
_journal_paper_doi 10.1039/b913946j
_journal_year 2009
_chemical_formula_sum 'C24 H30 Cl3 Co2 N11 O10'
_chemical_formula_weight 856.80
_chemical_name_systematic
;
?
;
_space_group_IT_number 2
_symmetry_cell_setting triclinic
_symmetry_space_group_name_Hall '-P 1'
_symmetry_space_group_name_H-M 'P -1'
_atom_sites_solution_hydrogens geom
_atom_sites_solution_primary direct
_atom_sites_solution_secondary difmap
_audit_creation_method SHELXL-97
_cell_angle_alpha 74.162(3)
_cell_angle_beta 82.285(3)
_cell_angle_gamma 73.895(2)
_cell_formula_units_Z 2
_cell_length_a 11.599(2)
_cell_length_b 11.925(2)
_cell_length_c 12.693(2)
_cell_measurement_temperature 100(2)
_cell_measurement_theta_max 29.01
_cell_measurement_theta_min 2.24
_cell_volume 1619.5(5)
_computing_structure_refinement 'SHELXL-97 (Sheldrick, 1997)'
_computing_structure_solution 'SHELXS-97 (Sheldrick, 1990)'
_diffrn_ambient_temperature 100(2)
_diffrn_measured_fraction_theta_full 0.991
_diffrn_measured_fraction_theta_max 0.991
_diffrn_measurement_device_type 'Bruker P4'
_diffrn_measurement_method 'phi and omega scans'
_diffrn_radiation_monochromator graphite
_diffrn_radiation_source 'fine-focus sealed tube'
_diffrn_radiation_type MoK\a
_diffrn_radiation_wavelength 0.71073
_diffrn_reflns_av_R_equivalents 0.0774
_diffrn_reflns_av_sigmaI/netI 0.0563
_diffrn_reflns_limit_h_max 15
_diffrn_reflns_limit_h_min -15
_diffrn_reflns_limit_k_max 16
_diffrn_reflns_limit_k_min -16
_diffrn_reflns_limit_l_max 17
_diffrn_reflns_limit_l_min -17
_diffrn_reflns_number 32839
_diffrn_reflns_theta_full 29.07
_diffrn_reflns_theta_max 29.07
_diffrn_reflns_theta_min 1.67
_exptl_absorpt_coefficient_mu 1.345
_exptl_absorpt_correction_T_max 0.8773
_exptl_absorpt_correction_T_min 0.5829
_exptl_absorpt_correction_type multi-scan
_exptl_absorpt_process_details 'Blessing, Acta. Cryst.'
_exptl_crystal_density_diffrn 1.757
_exptl_crystal_density_method 'not measured'
_exptl_crystal_F_000 872
_exptl_crystal_size_max 0.45
_exptl_crystal_size_mid 0.25
_exptl_crystal_size_min 0.10
_refine_diff_density_max 1.157
_refine_diff_density_min -3.010
_refine_diff_density_rms 0.178
_refine_ls_extinction_method none
_refine_ls_goodness_of_fit_ref 1.085
_refine_ls_hydrogen_treatment none
_refine_ls_matrix_type full
_refine_ls_number_parameters 373
_refine_ls_number_reflns 8592
_refine_ls_number_restraints 0
_refine_ls_restrained_S_all 1.085
_refine_ls_R_factor_all 0.0943
_refine_ls_R_factor_gt 0.0726
_refine_ls_shift/su_max 0.025
_refine_ls_shift/su_mean 0.001
_refine_ls_structure_factor_coef Fsqd
_refine_ls_weighting_details 'calc w=1/[\s^2^(Fo^2^)+(0.1373P)^2^+3.1120P] where P=(Fo^2^+2Fc^2^)/3'
_refine_ls_weighting_scheme calc
_refine_ls_wR_factor_gt 0.2102
_refine_ls_wR_factor_ref 0.2321
_reflns_number_gt 6460
_reflns_number_total 8592
_reflns_threshold_expression >2sigma(I)
_cod_data_source_file b913946j.txt
_cod_data_source_block nks5
_cod_original_sg_symbol_H-M P-1
_cod_database_code 7105015

loop_
_symmetry_equiv_pos_as_xyz
'x, y, z'
'-x, -y, -z'

loop_
_atom_site_label
_atom_site_type_symbol
_atom_site_fract_x
_atom_site_fract_y
_atom_site_fract_z
_atom_site_U_iso_or_equiv
_atom_site_adp_type
_atom_site_occupancy
_atom_site_symmetry_multiplicity
_atom_site_calc_flag
_atom_site_refinement_flags
_atom_site_disorder_assembly
_atom_site_disorder_group
Co1 Co 0.22339(5) 0.59911(5) 0.30490(4) 0.01810(16) Uani 1 1 d . . .
Co2 Co 0.09138(5) 0.62820(5) 0.58566(5) 0.01851(16) Uani 1 1 d . . .
N1 N 0.0084(3) 0.6542(3) 0.4567(3) 0.0202(7) Uani 1 1 d . . .
N2 N 0.1555(3) 0.5725(3) 0.7267(3) 0.0242(7) Uani 1 1 d . . .
N3 N 0.0570(3) 0.6537(3) 0.3527(3) 0.0193(6) Uani 1 1 d . . .
N4 N 0.2845(3) 0.5080(3) 0.4441(3) 0.0187(6) Uani 1 1 d . . .
N5 N -0.0678(3) 0.6705(3) 0.6489(3) 0.0238(7) Uani 1 1 d . . .
N6 N 0.2427(3) 0.5272(3) 0.5453(3) 0.0193(7) Uani 1 1 d . . .
N7 N 0.3586(3) 0.4919(3) 0.2511(3) 0.0224(7) Uani 1 1 d . . .
N8 N 0.1598(3) 0.6577(3) 0.1643(3) 0.0231(7) Uani 1 1 d . . .
C1 C 0.1004(4) 0.6113(4) 0.8261(4) 0.0261(2) Uani 1 1 d . . .
H1A H 0.1017 0.6960 0.8173 0.031 Uiso 1 1 calc R . .
H1B H 0.1474 0.5609 0.8896 0.031 Uiso 1 1 calc R . .
C2 C -0.1070(4) 0.6894(4) 0.7598(4) 0.0261(2) Uani 1 1 d . . .
H2A H -0.1908 0.6821 0.7778 0.031 Uiso 1 1 calc R . .
H2B H -0.1062 0.7722 0.7599 0.031 Uiso 1 1 calc R . .
C3 C 0.2318(4) 0.6635(4) 0.0599(4) 0.0261(2) Uani 1 1 d . . .
H3A H 0.2848 0.7180 0.0524 0.031 Uiso 1 1 calc R . .
H3B H 0.1782 0.6962 -0.0017 0.031 Uiso 1 1 calc R . .
C4 C 0.4045(4) 0.4929(4) 0.1368(4) 0.0261(2) Uani 1 1 d . . .
H4A H 0.4490 0.4099 0.1334 0.031 Uiso 1 1 calc R . .
H4B H 0.4621 0.5441 0.1146 0.031 Uiso 1 1 calc R . .
C5 C -0.0280(4) 0.6003(4) 0.8475(4) 0.0261(2) Uani 1 1 d . . .
H5A H -0.0597 0.6154 0.9202 0.031 Uiso 1 1 calc R . .
H5B H -0.0300 0.5174 0.8491 0.031 Uiso 1 1 calc R . .
C6 C -0.1524(4) 0.7004(4) 0.5813(4) 0.0261(2) Uani 1 1 d . . .
H6 H -0.2351 0.7238 0.6042 0.031 Uiso 1 1 calc R . .
C7 C 0.4279(4) 0.4169(4) 0.3263(4) 0.0261(2) Uani 1 1 d . . .
H7 H 0.4981 0.3599 0.3086 0.031 Uiso 1 1 calc R . .
C8 C 0.0448(4) 0.7019(4) 0.1632(4) 0.0261(2) Uani 1 1 d . . .
H8 H 0.0047 0.7345 0.0968 0.031 Uiso 1 1 calc R . .
C9 C 0.3074(4) 0.5386(4) 0.0555(4) 0.0261(2) Uani 1 1 d . . .
H9A H 0.2549 0.4824 0.0719 0.031 Uiso 1 1 calc R . .
H9B H 0.3452 0.5407 -0.0195 0.031 Uiso 1 1 calc R . .
C10 C 0.2628(4) 0.5023(4) 0.7307(4) 0.0261(2) Uani 1 1 d . . .
H10 H 0.3048 0.4731 0.7961 0.031 Uiso 1 1 calc R . .
C11 C 0.3141(4) 0.4716(4) 0.6303(4) 0.0261(2) Uani 1 1 d . . .
C12 C 0.3926(4) 0.4248(4) 0.4360(4) 0.0261(2) Uani 1 1 d . . .
C13 C -0.0183(4) 0.6986(4) 0.2684(4) 0.0261(2) Uani 1 1 d . . .
C14 C -0.1139(4) 0.6960(4) 0.4713(4) 0.0261(2) Uani 1 1 d . . .
C15 C 0.4257(4) 0.3881(4) 0.6234(4) 0.0261(2) Uani 1 1 d . . .
H15 H 0.4726 0.3510 0.6854 0.031 Uiso 1 1 calc R . .
C16 C -0.1432(4) 0.7419(4) 0.2818(4) 0.0261(2) Uani 1 1 d . . .
H16 H -0.1920 0.7714 0.2208 0.031 Uiso 1 1 calc R . .
C17 C -0.1918(4) 0.7399(4) 0.3858(4) 0.0261(2) Uani 1 1 d . . .
H17 H -0.2760 0.7675 0.3999 0.031 Uiso 1 1 calc R . .
C18 C 0.4639(4) 0.3624(4) 0.5245(4) 0.0261(2) Uani 1 1 d . . .
H18 H 0.5368 0.3038 0.5159 0.031 Uiso 1 1 calc R . .
N9 N 0.1300(3) 0.7869(3) 0.5506(3) 0.0271(8) Uani 1 1 d . . .
N10 N 0.2868(3) 0.7439(3) 0.2881(3) 0.0219(7) Uani 1 1 d . . .
N11 N 0.6796(4) 0.2528(4) 0.2129(4) 0.0407(10) Uani 1 1 d . . .
C29 C 0.6496(7) 0.0671(6) 0.1627(8) 0.070(2) Uani 1 1 d . . .
H29A H 0.5811 0.0930 0.1165 0.106 Uiso 1 1 calc R . .
H29B H 0.6340 0.0068 0.2291 0.106 Uiso 1 1 calc R . .
H29C H 0.7224 0.0319 0.1221 0.106 Uiso 1 1 calc R . .
C30 C 0.1461(9) 1.0026(9) 0.5529(9) 0.0261(2) Uani 0.50 1 d P . .
C30A C 0.1692(11) 1.0003(10) 0.4980(12) 0.044(3) Uani 0.50 1 d P . .
C31 C 0.3755(12) 0.9299(10) 0.2102(10) 0.0261(2) Uani 0.50 1 d P . .
C31A C 0.3965(18) 0.9191(17) 0.2446(17) 0.015(4) Uiso 0.25 1 d P . .
C31B C 0.364(3) 0.941(2) 0.241(2) 0.029(6) Uiso 0.25 1 d P . .
C32 C 0.1377(13) 0.8847(13) 0.5570(11) 0.0261(2) Uani 0.50 1 d P . .
C32A C 0.1516(10) 0.8764(10) 0.5254(9) 0.024(2) Uani 0.50 1 d P . .
C33 C 0.3257(4) 0.8248(4) 0.2619(4) 0.0269(9) Uani 1 1 d . . .
C34 C 0.6661(4) 0.1700(4) 0.1931(4) 0.0327(10) Uani 1 1 d . . .
Cl1 Cl 0.65289(12) 0.76633(10) 0.02322(10) 0.0331(3) Uani 1 1 d . . .
O1 O 0.6401(5) 0.8796(4) 0.0465(5) 0.0672(14) Uani 1 1 d . . .
O2 O 0.6388(4) 0.7810(4) -0.0898(3) 0.0524(11) Uani 1 1 d . . .
O3 O 0.7707(4) 0.6898(4) 0.0505(3) 0.0459(10) Uani 1 1 d . . .
O4 O 0.5618(4) 0.7100(4) 0.0880(4) 0.0488(10) Uani 1 1 d . . .
Cl2 Cl 0.0372(2) 0.02045(18) 0.1493(2) 0.0751(6) Uani 1 1 d . . .
O5 O 0.0649(6) 0.0111(5) 0.2608(7) 0.099(2) Uani 1 1 d . . .
O6 O 0.1224(6) -0.0416(8) 0.0867(5) 0.099(2) Uani 1 1 d . . .
O7 O -0.0720(8) -0.0202(12) 0.1654(10) 0.167(5) Uani 1 1 d . . .
O8 O 0.0097(11) 0.1422(7) 0.0860(8) 0.157(4) Uani 1 1 d . . .
Cl3 Cl 0.5000 0.0000 0.5000 0.0741(9) Uani 1 2 d S . .
O9 O 0.4067(8) 0.0978(9) 0.4122(9) 0.066(3) Uani 0.50 1 d P . .
O10 O 0.5800(8) -0.0343(10) 0.4124(9) 0.057(3) Uani 0.50 1 d P . .
O11 O 0.5716(12) 0.0976(11) 0.4678(13) 0.096(5) Uani 0.50 1 d P . .
O12 O 0.510(3) -0.0714(14) 0.4556(16) 0.203(15) Uani 0.50 1 d P . .

loop_
_atom_site_aniso_label
_atom_site_aniso_U_11
_atom_site_aniso_U_22
_atom_site_aniso_U_33
_atom_site_aniso_U_23
_atom_site_aniso_U_13
_atom_site_aniso_U_12
Co1 0.0160(3) 0.0156(3) 0.0247(3) -0.0066(2) -0.0011(2) -0.00553(19)
Co2 0.0168(3) 0.0155(3) 0.0261(3) -0.0075(2) 0.0002(2) -0.0070(2)
N1 0.0152(15) 0.0163(15) 0.0327(18) -0.0092(13) -0.0029(13) -0.0061(12)
N2 0.0258(18) 0.0229(17) 0.0274(18) -0.0083(14) -0.0006(14) -0.0101(14)
N3 0.0171(15) 0.0163(15) 0.0274(17) -0.0079(13) -0.0020(13) -0.0063(12)
N4 0.0150(15) 0.0157(15) 0.0275(17) -0.0065(13) -0.0004(13) -0.0065(12)
N5 0.0223(17) 0.0191(17) 0.034(2) -0.0120(14) 0.0075(15) -0.0113(14)
N6 0.0197(16) 0.0174(15) 0.0233(16) -0.0048(13) -0.0010(13) -0.0094(12)
N7 0.0210(17) 0.0207(17) 0.0278(18) -0.0098(14) 0.0030(14) -0.0076(13)
N8 0.0252(18) 0.0206(17) 0.0261(18) -0.0097(14) -0.0007(14) -0.0067(13)
C1 0.0242(5) 0.0232(5) 0.0335(6) -0.0095(4) -0.0003(4) -0.0085(4)
C2 0.0242(5) 0.0232(5) 0.0335(6) -0.0095(4) -0.0003(4) -0.0085(4)
C3 0.0242(5) 0.0232(5) 0.0335(6) -0.0095(4) -0.0003(4) -0.0085(4)
C4 0.0242(5) 0.0232(5) 0.0335(6) -0.0095(4) -0.0003(4) -0.0085(4)
C5 0.0242(5) 0.0232(5) 0.0335(6) -0.0095(4) -0.0003(4) -0.0085(4)
C6 0.0242(5) 0.0232(5) 0.0335(6) -0.0095(4) -0.0003(4) -0.0085(4)
C7 0.0242(5) 0.0232(5) 0.0335(6) -0.0095(4) -0.0003(4) -0.0085(4)
C8 0.0242(5) 0.0232(5) 0.0335(6) -0.0095(4) -0.0003(4) -0.0085(4)
C9 0.0242(5) 0.0232(5) 0.0335(6) -0.0095(4) -0.0003(4) -0.0085(4)
C10 0.0242(5) 0.0232(5) 0.0335(6) -0.0095(4) -0.0003(4) -0.0085(4)
C11 0.0242(5) 0.0232(5) 0.0335(6) -0.0095(4) -0.0003(4) -0.0085(4)
C12 0.0242(5) 0.0232(5) 0.0335(6) -0.0095(4) -0.0003(4) -0.0085(4)
C13 0.0242(5) 0.0232(5) 0.0335(6) -0.0095(4) -0.0003(4) -0.0085(4)
C14 0.0242(5) 0.0232(5) 0.0335(6) -0.0095(4) -0.0003(4) -0.0085(4)
C15 0.0242(5) 0.0232(5) 0.0335(6) -0.0095(4) -0.0003(4) -0.0085(4)
C16 0.0242(5) 0.0232(5) 0.0335(6) -0.0095(4) -0.0003(4) -0.0085(4)
C17 0.0242(5) 0.0232(5) 0.0335(6) -0.0095(4) -0.0003(4) -0.0085(4)
C18 0.0242(5) 0.0232(5) 0.0335(6) -0.0095(4) -0.0003(4) -0.0085(4)
N9 0.0263(19) 0.0185(17) 0.038(2) -0.0049(15) -0.0069(16) -0.0082(14)
N10 0.0213(17) 0.0184(16) 0.0268(18) -0.0044(13) -0.0029(14) -0.0067(13)
N11 0.035(2) 0.040(2) 0.052(3) -0.021(2) 0.006(2) -0.0119(19)
C29 0.053(4) 0.029(3) 0.137(8) -0.023(4) -0.034(4) -0.008(3)
C30 0.0242(5) 0.0232(5) 0.0335(6) -0.0095(4) -0.0003(4) -0.0085(4)
C30A 0.051(7) 0.029(5) 0.062(8) -0.020(5) 0.006(6) -0.025(5)
C31 0.0242(5) 0.0232(5) 0.0335(6) -0.0095(4) -0.0003(4) -0.0085(4)
C32 0.0242(5) 0.0232(5) 0.0335(6) -0.0095(4) -0.0003(4) -0.0085(4)
C32A 0.025(5) 0.020(4) 0.035(6) -0.011(4) -0.005(4) -0.010(3)
C33 0.021(2) 0.022(2) 0.036(2) -0.0067(18) -0.0005(17) -0.0053(16)
C34 0.025(2) 0.028(2) 0.043(3) -0.005(2) -0.004(2) -0.0072(18)
Cl1 0.0416(7) 0.0255(5) 0.0329(6) -0.0111(4) -0.0026(5) -0.0056(5)
O1 0.072(3) 0.046(3) 0.096(4) -0.046(3) 0.013(3) -0.016(2)
O2 0.061(3) 0.051(3) 0.037(2) -0.0119(19) -0.0113(19) 0.004(2)
O3 0.036(2) 0.055(3) 0.041(2) -0.0117(19) -0.0056(17) -0.0024(18)
O4 0.041(2) 0.047(2) 0.053(3) -0.0022(19) -0.0056(19) -0.0110(18)
Cl2 0.0658(12) 0.0493(10) 0.1092(18) -0.0198(11) -0.0048(12) -0.0132(9)
O5 0.101(5) 0.052(3) 0.142(6) -0.020(4) -0.069(5) 0.009(3)
O6 0.066(4) 0.183(8) 0.065(4) -0.049(4) 0.013(3) -0.047(4)
O7 0.117(7) 0.229(12) 0.222(12) -0.131(10) 0.052(7) -0.105(8)
O8 0.247(12) 0.067(5) 0.111(7) 0.002(4) -0.003(7) 0.007(6)
Cl3 0.0320(11) 0.130(3) 0.0795(18) -0.0678(19) 0.0184(11) -0.0199(13)
O9 0.038(5) 0.064(6) 0.083(7) -0.013(5) -0.022(5) 0.009(4)
O10 0.037(5) 0.075(7) 0.068(6) -0.044(6) 0.008(4) -0.006(4)
O11 0.075(8) 0.065(7) 0.123(12) -0.012(7) 0.033(8) -0.005(6)
O12 0.40(4) 0.063(9) 0.138(16) -0.070(10) 0.15(2) -0.074(16)

loop_
_atom_type_symbol
_atom_type_description
_atom_type_scat_dispersion_real
_atom_type_scat_dispersion_imag
_atom_type_scat_source
C C 0.0033 0.0016 'International Tables Vol C Tables 4.2.6.8 and 6.1.1.4'
H H 0.0000 0.0000 'International Tables Vol C Tables 4.2.6.8 and 6.1.1.4'
N N 0.0061 0.0033 'International Tables Vol C Tables 4.2.6.8 and 6.1.1.4'
O O 0.0106 0.0060 'International Tables Vol C Tables 4.2.6.8 and 6.1.1.4'
Cl Cl 0.1484 0.1585 'International Tables Vol C Tables 4.2.6.8 and 6.1.1.4'
Co Co 0.3494 0.9721 'International Tables Vol C Tables 4.2.6.8 and 6.1.1.4'

loop_
_geom_angle_atom_site_label_1
_geom_angle_atom_site_label_2
_geom_angle_atom_site_label_3
_geom_angle
_geom_angle_site_symmetry_1
_geom_angle_site_symmetry_3
_geom_angle_publ_flag
N8 Co1 N7 91.30(16) . . ?
N8 Co1 N4 167.91(15) . . ?
N7 Co1 N4 82.72(15) . . ?
N8 Co1 N3 82.34(16) . . ?
N7 Co1 N3 155.01(14) . . ?
N4 Co1 N3 98.68(15) . . ?
N8 Co1 N10 93.05(15) . . ?
N7 Co1 N10 101.70(15) . . ?
N4 Co1 N10 98.44(14) . . ?
N3 Co1 N10 102.75(14) . . ?
N5 Co2 N2 91.41(17) . . ?
N5 Co2 N1 82.59(16) . . ?
N2 Co2 N1 166.55(15) . . ?
N5 Co2 N6 158.71(15) . . ?
N2 Co2 N6 82.31(15) . . ?
N1 Co2 N6 98.97(15) . . ?
N5 Co2 N9 99.53(16) . . ?
N2 Co2 N9 95.22(16) . . ?
N1 Co2 N9 97.63(15) . . ?
N6 Co2 N9 101.28(15) . . ?
N3 N1 C14 118.1(4) . . ?
N3 N1 Co2 127.8(3) . . ?
C14 N1 Co2 113.3(3) . . ?
C10 N2 C1 117.8(4) . . ?
C10 N2 Co2 115.5(3) . . ?
C1 N2 Co2 126.4(3) . . ?
N1 N3 C13 118.3(3) . . ?
N1 N3 Co1 128.4(3) . . ?
C13 N3 Co1 113.3(3) . . ?
N6 N4 C12 118.0(4) . . ?
N6 N4 Co1 127.9(3) . . ?
C12 N4 Co1 113.5(3) . . ?
C6 N5 C2 115.8(4) . . ?
C6 N5 Co2 115.1(3) . . ?
C2 N5 Co2 128.5(3) . . ?
C11 N6 N4 118.4(3) . . ?
C11 N6 Co2 113.4(3) . . ?
N4 N6 Co2 128.2(3) . . ?
C7 N7 C4 115.5(4) . . ?
C7 N7 Co1 114.7(3) . . ?
C4 N7 Co1 129.2(3) . . ?
C8 N8 C3 119.0(4) . . ?
C8 N8 Co1 115.9(3) . . ?
C3 N8 Co1 124.9(3) . . ?
N2 C1 C5 110.6(4) . . ?
N5 C2 C5 112.8(4) . . ?
N8 C3 C9 109.7(4) . . ?
N7 C4 C9 114.0(4) . . ?
C1 C5 C2 111.1(4) . . ?
N5 C6 C14 116.0(4) . . ?
N7 C7 C12 116.3(4) . . ?
N8 C8 C13 115.6(4) . . ?
C4 C9 C3 111.6(4) . . ?
N2 C10 C11 115.5(4) . . ?
N6 C11 C15 124.2(4) . . ?
N6 C11 C10 113.3(4) . . ?
C15 C11 C10 122.5(4) . . ?
N4 C12 C18 123.7(4) . . ?
N4 C12 C7 112.4(4) . . ?
C18 C12 C7 123.7(4) . . ?
N3 C13 C16 124.4(4) . . ?
N3 C13 C8 112.7(4) . . ?
C16 C13 C8 122.9(4) . . ?
N1 C14 C17 124.0(4) . . ?
N1 C14 C6 112.7(4) . . ?
C17 C14 C6 123.1(4) . . ?
C18 C15 C11 117.5(4) . . ?
C17 C16 C13 117.3(4) . . ?
C16 C17 C14 118.0(4) . . ?
C15 C18 C12 117.8(4) . . ?
C32A N9 C32 21.1(7) . . ?
C32A N9 Co2 176.4(6) . . ?
C32 N9 Co2 162.1(7) . . ?
C33 N10 Co1 169.2(4) . . ?
C30A C30 C32 81.6(13) . . ?
C30A C30 C32A 66.7(12) . . ?
C32 C30 C32A 14.9(6) . . ?
C30 C30A C32A 87.1(14) . . ?
C30 C30A C32 70.1(13) . . ?
C32A C30A C32 16.9(5) . . ?
N9 C32 C30 174.2(13) . . ?
N9 C32 C30A 146.4(12) . . ?
C30 C32 C30A 28.3(6) . . ?
N9 C32A C30A 174.3(11) . . ?
N9 C32A C30 149.1(10) . . ?
C30A C32A C30 26.2(6) . . ?
N10 C33 C31 171.2(7) . . ?
N10 C33 C31A 168.1(9) . . ?
C31 C33 C31A 19.0(8) . . ?
N10 C33 C31B 170.6(10) . . ?
C31 C33 C31B 16.9(10) . . ?
C31A C33 C31B 15.0(11) . . ?
N11 C34 C29 177.5(7) . . ?
O2 Cl1 O1 111.0(3) . . ?
O2 Cl1 O3 109.0(3) . . ?
O1 Cl1 O3 109.4(3) . . ?
O2 Cl1 O4 108.6(3) . . ?
O1 Cl1 O4 109.4(3) . . ?
O3 Cl1 O4 109.5(3) . . ?
O6 Cl2 O8 105.3(6) . . ?
O6 Cl2 O7 110.8(5) . . ?
O8 Cl2 O7 107.3(8) . . ?
O6 Cl2 O5 117.9(4) . . ?
O8 Cl2 O5 111.8(5) . . ?
O7 Cl2 O5 103.5(6) . . ?
O12 Cl3 O12 180.000(5) 2_656 . ?
O12 Cl3 O10 47.1(13) 2_656 2_656 ?
O12 Cl3 O10 132.9(13) . 2_656 ?
O12 Cl3 O10 132.9(13) 2_656 . ?
O12 Cl3 O10 47.1(13) . . ?
O10 Cl3 O10 180.000(1) 2_656 . ?
O12 Cl3 O11 124.5(12) 2_656 2_656 ?
O12 Cl3 O11 55.5(12) . 2_656 ?
O10 Cl3 O11 77.6(7) 2_656 2_656 ?
O10 Cl3 O11 102.4(7) . 2_656 ?
O12 Cl3 O11 55.5(12) 2_656 . ?
O12 Cl3 O11 124.5(12) . . ?
O10 Cl3 O11 102.4(7) 2_656 . ?
O10 Cl3 O11 77.6(7) . . ?
O11 Cl3 O11 180.0(6) 2_656 . ?
O12 Cl3 O9 91.6(16) 2_656 2_656 ?
O12 Cl3 O9 88.4(16) . 2_656 ?
O10 Cl3 O9 90.6(6) 2_656 2_656 ?
O10 Cl3 O9 89.4(6) . 2_656 ?
O11 Cl3 O9 83.6(7) 2_656 2_656 ?
O11 Cl3 O9 96.4(7) . 2_656 ?
O12 Cl3 O9 88.4(16) 2_656 . ?
O12 Cl3 O9 91.6(16) . . ?
O10 Cl3 O9 89.4(6) 2_656 . ?
O10 Cl3 O9 90.6(6) . . ?
O11 Cl3 O9 96.4(7) 2_656 . ?
O11 Cl3 O9 83.6(7) . . ?
O9 Cl3 O9 180.0(7) 2_656 . ?
O12 O10 Cl3 51.0(9) . . ?
O12 O11 Cl3 45.1(9) 2_656 . ?
O10 O12 Cl3 81.9(18) . . ?
O10 O12 O11 160(2) . 2_656 ?
Cl3 O12 O11 79.4(12) . 2_656 ?

loop_
_geom_bond_atom_site_label_1
_geom_bond_atom_site_label_2
_geom_bond_distance
_geom_bond_site_symmetry_2
_geom_bond_publ_flag
Co1 N8 1.899(4) . ?
Co1 N7 1.907(4) . ?
Co1 N4 1.914(4) . ?
Co1 N3 1.929(3) . ?
Co1 N10 2.007(3) . ?
Co2 N5 1.901(4) . ?
Co2 N2 1.906(4) . ?
Co2 N1 1.918(4) . ?
Co2 N6 1.927(4) . ?
Co2 N9 1.985(4) . ?
N1 N3 1.365(5) . ?
N1 C14 1.373(6) . ?
N2 C10 1.292(6) . ?
N2 C1 1.467(6) . ?
N3 C13 1.369(6) . ?
N4 N6 1.367(5) . ?
N4 C12 1.378(5) . ?
N5 C6 1.301(6) . ?
N5 C2 1.477(6) . ?
N6 C11 1.355(6) . ?
N7 C7 1.303(6) . ?
N7 C4 1.475(6) . ?
N8 C8 1.292(6) . ?
N8 C3 1.464(6) . ?
C1 C5 1.513(6) . ?
C2 C5 1.516(6) . ?
C3 C9 1.516(6) . ?
C4 C9 1.515(6) . ?
C6 C14 1.418(6) . ?
C7 C12 1.419(6) . ?
C8 C13 1.431(6) . ?
C10 C11 1.429(6) . ?
C11 C15 1.406(6) . ?
C12 C18 1.397(6) . ?
C13 C16 1.401(6) . ?
C14 C17 1.400(6) . ?
C15 C18 1.361(6) . ?
C16 C17 1.361(6) . ?
N9 C32A 1.115(11) . ?
N9 C32 1.219(14) . ?
N10 C33 1.128(6) . ?
N11 C34 1.137(7) . ?
C29 C34 1.449(8) . ?
C30 C30A 0.716(14) . ?
C30 C32 1.422(17) . ?
C30 C32A 1.618(14) . ?
C30A C32A 1.488(14) . ?
C30A C32 1.495(18) . ?
C31 C33 1.478(11) . ?
C31A C33 1.521(18) . ?
C31B C33 1.52(3) . ?
Cl1 O2 1.423(4) . ?
Cl1 O1 1.425(4) . ?
Cl1 O3 1.443(4) . ?
Cl1 O4 1.449(4) . ?
Cl2 O6 1.364(7) . ?
Cl2 O8 1.425(8) . ?
Cl2 O7 1.449(8) . ?
Cl2 O5 1.460(8) . ?
Cl3 O12 1.117(16) 2_656 ?
Cl3 O12 1.117(16) . ?
Cl3 O10 1.423(9) 2_656 ?
Cl3 O10 1.423(9) . ?
Cl3 O11 1.549(14) 2_656 ?
Cl3 O11 1.549(14) . ?
Cl3 O9 1.639(9) 2_656 ?
Cl3 O9 1.639(9) . ?
O10 O12 1.05(2) . ?
O11 O12 1.30(2) 2_656 ?
O12 O11 1.30(2) 2_656 ?
